data_1539944
loop_
_publ_author_name
'Wells, A.F.'

_publ_section_title
;
 The Crystal Structure of Cs Cu Cl3 and the Crystal Chemistry of Complex
 Halides A B X3
;
_journal_name_full 'Journal of the Chemical Society'
_journal_page_first 1662
_journal_page_last 1670
_journal_volume 1947
_journal_year 1947
_chemical_formula_sum 'Cl3 Cs Cu'
_chemical_name_systematic 'Cs Cu Cl3'
_space_group_IT_number 178
_symmetry_space_group_name_Hall 'P 61 2 (0 0 5)'
_symmetry_space_group_name_H-M 'P 61 2 2'
_cell_angle_alpha 90
_cell_angle_beta 90
_cell_angle_gamma 120
_cell_formula_units_Z 6
_cell_length_a 7.2
_cell_length_b 7.2
_cell_length_c 18
_cell_volume 808.106
_citation_journal_id_ASTM JCSOA9
_cod_data_source_file Wells_JCSOA9_1947_1494.cif
_cod_data_source_block Cl3Cs1Cu1
_cod_original_cell_volume 808.1056
_cod_original_sg_symbol_Hall 'P 61 2 (x,y,z+5/12)'
_cod_original_formula_sum 'Cl3 Cs1 Cu1'
_cod_database_code 1539944

loop_
_symmetry_equiv_pos_as_xyz
x,y,z
x-y,x,z+1/6
-y,x-y,z+1/3
-x,-y,z+1/2
-x+y,-x,z+2/3
y,-x+y,z+5/6
-y,-x,-z+5/6
x-y,-y,-z
x,x-y,-z+1/6
y,x,-z+1/3
-x+y,y,-z+1/2
-x,-x+y,-z+2/3

loop_
_atom_site_label
_atom_site_type_symbol
_atom_site_fract_x
_atom_site_fract_y
_atom_site_fract_z
_atom_site_occupancy
_atom_site_U_iso_or_equiv
Cu1 Cu+2 0.07 0 0 1 0.0
Cl1 Cl-1 0.9 0.8 0.25 1 0.0
Cs1 Cs+1 0.345 0.69 0.25 1 0.0
Cl2 Cl-1 0.35 0.22 0.25 1 0.0
